data_7715717
loop_
_publ_author_name
'Zabala-Lekuona, Andoni'
'Lopez de Pariza, Xabier'
'D&#xed;az-Ortega, Ismael F'
'Cepeda, Javier'
'Nojiri, Hiroyuki'
'Gritsan, Nina P.'
'Dmitriev, Alexey A.'
'L&#xf3;pez-Ortega, Alberto'
'Rodr&#xed;guez-Di&#xe9;guez, Antonio'
'Seco, Jos&#xe9; M'
'Colacio, Enrique'

_publ_section_title
;
 From field-induced to zero-field SMMs associated with open/closed
 structures of bis(ZnDy) tetranuclear complexes: a combined magnetic,
 theoretical and optical study.
;
_journal_issue 18
_journal_name_full 'Dalton transactions (Cambridge, England : 2003)'
_journal_page_first 7971
_journal_page_last 7984
_journal_paper_doi 10.1039/d4dt00148f
_journal_volume 53
_journal_year 2024
_chemical_formula_moiety 'C46 H64 N4 O8'
_chemical_formula_sum 'C46 H64 N4 O8'
_chemical_formula_weight 801.01
_chemical_name_systematic H4L
_space_group_crystal_system triclinic
_space_group_IT_number 2
_space_group_name_Hall '-P 1'
_space_group_name_H-M_alt 'P -1'
_atom_sites_solution_hydrogens geom
_atom_sites_solution_primary direct
_atom_sites_solution_secondary difmap
_audit_creation_method SHELXL-2018/3
_audit_update_record
;
2022-12-15 deposited with the CCDC.	2024-04-11 downloaded from the CCDC.
;
_cell_angle_alpha 91.3198(17)
_cell_angle_beta 103.0343(16)
_cell_angle_gamma 100.5413(18)
_cell_formula_units_Z 1
_cell_length_a 7.7203(4)
_cell_length_b 11.3727(5)
_cell_length_c 12.6080(6)
_cell_measurement_reflns_used 27782
_cell_measurement_temperature 100(2)
_cell_measurement_theta_max 28.757
_cell_measurement_theta_min 2.385
_cell_volume 1057.88(9)
_computing_cell_refinement 'CrysAlisPro, Agilent Technologies'
_computing_data_collection 'CrysAlisPro, Agilent Technologies'
_computing_data_reduction 'CrysAlisPro, Agilent Technologies'
_computing_molecular_graphics 'SHELXL-2018/3 (Sheldrick, 2018)'
_computing_publication_material 'WinGX (Farrugia, 1999)'
_computing_structure_refinement 'SHELXL-2018/3 (Sheldrick, 2018)'
_computing_structure_solution 'SHELXL-2018/3 (Sheldrick, 2018)'
_diffrn_ambient_temperature 100(2)
_diffrn_measured_fraction_theta_full 0.999
_diffrn_measured_fraction_theta_max 0.997
_diffrn_measurement_device_type 'Bruker D8 Venture'
_diffrn_measurement_method '\w scans'
_diffrn_radiation_monochromator graphite
_diffrn_radiation_source 'fine-focus sealed tube'
_diffrn_radiation_type MoK\a
_diffrn_radiation_wavelength 0.71073
_diffrn_reflns_av_R_equivalents 0.0667
_diffrn_reflns_av_unetI/netI 0.0492
_diffrn_reflns_Laue_measured_fraction_full 0.999
_diffrn_reflns_Laue_measured_fraction_max 0.997
_diffrn_reflns_limit_h_max 10
_diffrn_reflns_limit_h_min -10
_diffrn_reflns_limit_k_max 15
_diffrn_reflns_limit_k_min -15
_diffrn_reflns_limit_l_max 14
_diffrn_reflns_limit_l_min -17
_diffrn_reflns_number 27782
_diffrn_reflns_point_group_measured_fraction_full 0.999
_diffrn_reflns_point_group_measured_fraction_max 0.997
_diffrn_reflns_theta_full 25.242
_diffrn_reflns_theta_max 28.757
_diffrn_reflns_theta_min 2.385
_diffrn_standards_decay_% 0
_diffrn_standards_interval_count 0
_diffrn_standards_interval_time 0
_diffrn_standards_number 0
_exptl_absorpt_coefficient_mu 0.086
_exptl_absorpt_correction_type multi-scan
_exptl_absorpt_process_details
;
CrysAlisPro, Agilent Technologies,
Version 1.171.35.15 (release 03-08-2011 CrysAlis171 .NET)
(compiled Aug  3 2011,13:03:54)
Analytical numeric absorption correction using a multifaceted crystal
model based on expressions derived by R.C. Clark & J.S. Reid.
(Clark, R. C. & Reid, J. S. (1995). Acta Cryst. A51, 887-897)
;
_exptl_crystal_colour colourless
_exptl_crystal_density_diffrn 1.257
_exptl_crystal_density_method none
_exptl_crystal_description prismatic
_exptl_crystal_F_000 432
_exptl_crystal_size_max 0.22
_exptl_crystal_size_mid 0.16
_exptl_crystal_size_min 0.11
_exptl_transmission_factor_max 0.000
_exptl_transmission_factor_min 0.000
_refine_diff_density_max 0.400
_refine_diff_density_min -0.349
_refine_diff_density_rms 0.076
_refine_ls_extinction_method none
_refine_ls_goodness_of_fit_ref 1.047
_refine_ls_hydrogen_treatment constr
_refine_ls_matrix_type full
_refine_ls_number_parameters 266
_refine_ls_number_reflns 5476
_refine_ls_number_restraints 0
_refine_ls_restrained_S_all 1.047
_refine_ls_R_factor_all 0.0852
_refine_ls_R_factor_gt 0.0562
_refine_ls_shift/su_max 0.007
_refine_ls_shift/su_mean 0.000
_refine_ls_structure_factor_coef Fsqd
_refine_ls_weighting_details 'w=1/[\s^2^(Fo^2^)+(0.0527P)^2^+0.8027P] where P=(Fo^2^+2Fc^2^)/3'
_refine_ls_weighting_scheme calc
_refine_ls_wR_factor_gt 0.1226
_refine_ls_wR_factor_ref 0.1347
_reflns_Friedel_coverage 0.000
_reflns_number_gt 4032
_reflns_number_total 5476
_reflns_threshold_expression 'I > 2\s(I)'
_cod_data_source_file d4dt00148f2.cif
_cod_data_source_block H4L
_cod_depositor_comments
;
The following automatic conversions were performed:

data item '_exptl_absorpt_correction_type' value 'multi scan' was
changed to 'multi-scan' in accordance with the
/home/data/users/saulius/crontab/automatic-downloads/rss-feeds/RSC/lib/dictionaries/cif_core.dic
dictionary named 'cif_core.dic' version 2.4.2 last updated on
2011-04-26.

Automatic conversion script
Id: cif_fix_values 8170 2020-07-09 18:12:32Z antanas 

 Adding full bibliography for 7715717--7715720.cif.
;
_cod_database_code 7715717
_shelx_space_group_comment
;
The symmetry employed for this shelxl refinement is uniquely defined
by the following loop, which should always be used as a source of
symmetry information in preference to the above space-group names.
They are only intended as comments.
;

loop_
_space_group_symop_operation_xyz
'x, y, z'
'-x, -y, -z'

loop_
_atom_site_label
_atom_site_type_symbol
_atom_site_fract_x
_atom_site_fract_y
_atom_site_fract_z
_atom_site_U_iso_or_equiv
_atom_site_adp_type
_atom_site_occupancy
_atom_site_site_symmetry_order
_atom_site_calc_flag
_atom_site_refinement_flags_posn
_atom_site_refinement_flags_adp
_atom_site_refinement_flags_occupancy
_atom_site_disorder_assembly
_atom_site_disorder_group
C1 C 0.5492(2) 0.28647(15) 0.24208(13) 0.0128(3) Uani 1 1 d . . . . .
C2 C 0.4933(2) 0.26044(15) 0.33935(13) 0.0134(3) Uani 1 1 d . . . . .
C3 C 0.4381(2) 0.14156(16) 0.36052(14) 0.0152(3) Uani 1 1 d . . . . .
H12 H 0.398562 0.124592 0.423900 0.018 Uiso 1 1 calc R U . . .
C4 C 0.4411(2) 0.04744(15) 0.28854(14) 0.0162(3) Uani 1 1 d . . . . .
C5 C 0.4996(2) 0.07468(15) 0.19402(14) 0.0156(3) Uani 1 1 d . . . . .
H15 H 0.504633 0.012601 0.146159 0.019 Uiso 1 1 calc R U . . .
C6 C 0.5512(2) 0.19315(15) 0.16920(13) 0.0133(3) Uani 1 1 d . . . . .
C7 C 0.6040(2) 0.22151(15) 0.06268(13) 0.0152(3) Uani 1 1 d . . . . .
H23A H 0.621452 0.148602 0.028584 0.018 Uiso 1 1 calc R U . . .
H23B H 0.505436 0.249202 0.014021 0.018 Uiso 1 1 calc R U . . .
C8 C 1.0758(2) 0.73152(14) -0.14349(13) 0.0130(3) Uani 1 1 d . . . . .
H18A H 1.104882 0.752870 -0.212344 0.016 Uiso 1 1 calc R U . . .
H18B H 1.063026 0.804208 -0.106697 0.016 Uiso 1 1 calc R U . . .
C9 C 0.8933(2) 0.64437(14) -0.16756(13) 0.0129(3) Uani 1 1 d . . . . .
H22A H 0.844020 0.644155 -0.103240 0.015 Uiso 1 1 calc R U . . .
H22B H 0.810289 0.673733 -0.225957 0.015 Uiso 1 1 calc R U . . .
C10 C 0.9520(2) 0.51192(15) -0.30502(13) 0.0129(3) Uani 1 1 d . . . . .
H21A H 1.053765 0.575859 -0.305797 0.015 Uiso 1 1 calc R U . . .
H21B H 0.851220 0.522229 -0.363469 0.015 Uiso 1 1 calc R U . . .
C11 C 1.0029(2) 0.39221(15) -0.32438(13) 0.0124(3) Uani 1 1 d . . . . .
C12 C 0.9483(2) 0.33156(15) -0.42727(13) 0.0147(3) Uani 1 1 d . . . . .
H1A H 0.875516 0.363893 -0.483737 0.018 Uiso 1 1 calc R U . . .
C13 C 1.0000(2) 0.22373(16) -0.44766(14) 0.0176(4) Uani 1 1 d . . . . .
C14 C 1.1058(2) 0.17555(16) -0.36141(14) 0.0175(4) Uani 1 1 d . . . . .
H24 H 1.141530 0.103622 -0.373548 0.021 Uiso 1 1 calc R U . . .
C15 C 1.1585(2) 0.23280(15) -0.25802(14) 0.0147(3) Uani 1 1 d . . . . .
C16 C 1.1093(2) 0.34206(15) -0.23851(13) 0.0125(3) Uani 1 1 d . . . . .
C17 C 0.4435(3) 0.33545(17) 0.50571(15) 0.0238(4) Uani 1 1 d . . . . .
H26A H 0.321571 0.290608 0.490208 0.036 Uiso 1 1 calc R U . . .
H26B H 0.449687 0.410152 0.544745 0.036 Uiso 1 1 calc R U . . .
H26C H 0.523172 0.290217 0.549344 0.036 Uiso 1 1 calc R U . . .
C18 C 1.1562(3) 0.1175(2) -0.10678(18) 0.0321(5) Uani 1 1 d . . . . .
H28A H 1.099509 0.171914 -0.073466 0.048 Uiso 1 1 calc R U . . .
H28B H 1.232778 0.081770 -0.051046 0.048 Uiso 1 1 calc R U . . .
H28C H 1.064772 0.055847 -0.150772 0.048 Uiso 1 1 calc R U . . .
C19 C 0.8059(2) 0.34309(15) -0.03102(13) 0.0131(3) Uani 1 1 d . . . . .
H16A H 0.801378 0.269129 -0.072336 0.016 Uiso 1 1 calc R U . . .
H16B H 0.927593 0.389969 -0.020195 0.016 Uiso 1 1 calc R U . . .
C20 C 0.6735(2) 0.41252(15) -0.09842(13) 0.0136(3) Uani 1 1 d . . . . .
H3A1 H 0.676577 0.486722 -0.057908 0.016 Uiso 1 1 calc R U . . .
H3A2 H 0.551540 0.365563 -0.111601 0.016 Uiso 1 1 calc R U . . .
C21 C 0.7214(2) 0.44075(15) -0.20746(13) 0.0119(3) Uani 1 1 d . . . . .
H14A H 0.719230 0.365902 -0.246651 0.014 Uiso 1 1 calc R U . . .
H14B H 0.628365 0.478439 -0.250467 0.014 Uiso 1 1 calc R U . . .
C22 C 0.3833(3) -0.08116(16) 0.31340(16) 0.0238(4) Uani 1 1 d . . . . .
H29A H 0.393621 -0.085480 0.390468 0.036 Uiso 1 1 calc R U . . .
H29B H 0.459722 -0.129359 0.290349 0.036 Uiso 1 1 calc R U . . .
H29C H 0.259740 -0.110372 0.275180 0.036 Uiso 1 1 calc R U . . .
C23 C 0.9399(3) 0.15990(19) -0.55969(16) 0.0320(5) Uani 1 1 d . . . . .
H27A H 1.039845 0.131051 -0.577629 0.048 Uiso 1 1 calc R U . . .
H27B H 0.898907 0.214484 -0.612285 0.048 Uiso 1 1 calc R U . . .
H27C H 0.842804 0.093499 -0.560518 0.048 Uiso 1 1 calc R U . . .
N1 N 0.77124(18) 0.31361(12) 0.07640(11) 0.0116(3) Uani 1 1 d . . . . .
N2 N 0.90065(19) 0.52008(12) -0.19892(11) 0.0111(3) Uani 1 1 d . . . . .
O1 O 0.59821(17) 0.40424(10) 0.22331(10) 0.0173(3) Uani 1 1 d . . . . .
H3 H 0.627038 0.409086 0.164592 0.026 Uiso 1 1 calc R U . . .
O2 O 0.49742(17) 0.35838(11) 0.40562(10) 0.0174(3) Uani 1 1 d . . . . .
O3 O 1.16628(16) 0.39720(11) -0.13605(9) 0.0149(3) Uani 1 1 d . . . . .
H4 H 1.128739 0.460074 -0.135162 0.022 Uiso 1 1 calc R U . . .
O4 O 1.26242(17) 0.18108(11) -0.17362(10) 0.0187(3) Uani 1 1 d . . . . .

loop_
_atom_site_aniso_label
_atom_site_aniso_U_11
_atom_site_aniso_U_22
_atom_site_aniso_U_33
_atom_site_aniso_U_23
_atom_site_aniso_U_13
_atom_site_aniso_U_12
C1 0.0110(8) 0.0132(8) 0.0144(8) 0.0054(6) 0.0030(6) 0.0024(6)
C2 0.0114(8) 0.0167(8) 0.0128(8) 0.0019(6) 0.0022(6) 0.0049(6)
C3 0.0139(8) 0.0196(8) 0.0125(8) 0.0068(6) 0.0041(6) 0.0022(7)
C4 0.0138(8) 0.0151(8) 0.0178(8) 0.0052(6) 0.0020(7) -0.0007(6)
C5 0.0156(8) 0.0142(8) 0.0156(8) -0.0005(6) 0.0025(7) 0.0006(7)
C6 0.0111(8) 0.0157(8) 0.0126(8) 0.0025(6) 0.0032(6) 0.0010(6)
C7 0.0153(8) 0.0162(8) 0.0120(8) 0.0004(6) 0.0027(6) -0.0018(7)
C8 0.0155(8) 0.0110(8) 0.0129(8) 0.0023(6) 0.0031(6) 0.0038(6)
C9 0.0142(8) 0.0122(8) 0.0136(8) 0.0018(6) 0.0036(6) 0.0050(6)
C10 0.0151(8) 0.0146(8) 0.0099(7) 0.0031(6) 0.0040(6) 0.0038(6)
C11 0.0115(8) 0.0143(8) 0.0124(8) 0.0017(6) 0.0060(6) 0.0007(6)
C12 0.0156(8) 0.0174(8) 0.0117(8) 0.0032(6) 0.0048(6) 0.0026(7)
C13 0.0194(9) 0.0175(8) 0.0151(8) -0.0027(7) 0.0050(7) 0.0008(7)
C14 0.0185(9) 0.0136(8) 0.0204(9) -0.0018(7) 0.0046(7) 0.0035(7)
C15 0.0125(8) 0.0146(8) 0.0166(8) 0.0029(6) 0.0028(6) 0.0026(6)
C16 0.0115(8) 0.0151(8) 0.0108(7) 0.0002(6) 0.0036(6) 0.0010(6)
C17 0.0350(11) 0.0229(10) 0.0166(9) 0.0029(7) 0.0139(8) 0.0036(8)
C18 0.0260(11) 0.0326(11) 0.0357(12) 0.0195(9) 0.0034(9) 0.0032(9)
C19 0.0147(8) 0.0153(8) 0.0109(7) 0.0024(6) 0.0059(6) 0.0033(6)
C20 0.0126(8) 0.0157(8) 0.0125(8) 0.0020(6) 0.0033(6) 0.0023(6)
C21 0.0097(7) 0.0148(8) 0.0097(7) 0.0007(6) 0.0000(6) 0.0011(6)
C22 0.0288(10) 0.0170(9) 0.0248(10) 0.0058(7) 0.0086(8) -0.0015(8)
C23 0.0484(14) 0.0273(11) 0.0177(9) -0.0065(8) -0.0019(9) 0.0137(10)
N1 0.0114(7) 0.0130(7) 0.0099(6) 0.0028(5) 0.0029(5) 0.0003(5)
N2 0.0123(7) 0.0117(6) 0.0098(6) 0.0017(5) 0.0035(5) 0.0023(5)
O1 0.0228(7) 0.0135(6) 0.0191(6) 0.0059(5) 0.0113(5) 0.0040(5)
O2 0.0245(7) 0.0163(6) 0.0145(6) 0.0033(5) 0.0096(5) 0.0052(5)
O3 0.0183(6) 0.0154(6) 0.0110(6) -0.0007(4) 0.0017(5) 0.0055(5)
O4 0.0176(6) 0.0189(6) 0.0197(6) 0.0052(5) 0.0016(5) 0.0066(5)

loop_
_atom_type_symbol
_atom_type_description
_atom_type_scat_dispersion_real
_atom_type_scat_dispersion_imag
_atom_type_scat_source
C C 0.0033 0.0016 'International Tables Vol C Tables 4.2.6.8 and 6.1.1.4'
H H 0.0000 0.0000 'International Tables Vol C Tables 4.2.6.8 and 6.1.1.4'
N N 0.0061 0.0033 'International Tables Vol C Tables 4.2.6.8 and 6.1.1.4'
O O 0.0106 0.0060 'International Tables Vol C Tables 4.2.6.8 and 6.1.1.4'

loop_
_geom_angle_atom_site_label_1
_geom_angle_atom_site_label_2
_geom_angle_atom_site_label_3
_geom_angle
_geom_angle_site_symmetry_1
_geom_angle_site_symmetry_3
_geom_angle_publ_flag
O1 C1 C6 122.71(14) . . ?
O1 C1 C2 117.59(14) . . ?
C6 C1 C2 119.70(15) . . ?
O2 C2 C3 125.45(15) . . ?
O2 C2 C1 115.08(15) . . ?
C3 C2 C1 119.46(15) . . ?
C2 C3 C4 121.28(15) . . ?
C5 C4 C3 118.48(16) . . ?
C5 C4 C22 120.87(16) . . ?
C3 C4 C22 120.65(16) . . ?
C4 C5 C6 121.52(16) . . ?
C1 C6 C5 119.53(15) . . ?
C1 C6 C7 119.54(15) . . ?
C5 C6 C7 120.91(15) . . ?
N1 C7 C6 113.24(13) . . ?
N1 C8 C9 115.38(13) 2_765 . ?
N2 C9 C8 114.80(13) . . ?
N2 C10 C11 111.19(13) . . ?
C12 C11 C16 119.20(15) . . ?
C12 C11 C10 120.86(15) . . ?
C16 C11 C10 119.94(14) . . ?
C13 C12 C11 121.64(16) . . ?
C12 C13 C14 118.26(15) . . ?
C12 C13 C23 120.75(17) . . ?
C14 C13 C23 120.98(16) . . ?
C15 C14 C13 121.17(16) . . ?
C14 C15 O4 119.47(15) . . ?
C14 C15 C16 120.33(16) . . ?
O4 C15 C16 120.19(15) . . ?
O3 C16 C15 118.84(15) . . ?
O3 C16 C11 121.78(14) . . ?
C15 C16 C11 119.37(14) . . ?
N1 C19 C20 114.64(13) . . ?
C19 C20 C21 111.02(13) . . ?
N2 C21 C20 114.94(13) . . ?
C8 N1 C19 110.57(13) 2_765 . ?
C8 N1 C7 109.25(13) 2_765 . ?
C19 N1 C7 110.05(12) . . ?
C9 N2 C10 111.30(13) . . ?
C9 N2 C21 110.19(12) . . ?
C10 N2 C21 108.90(12) . . ?
C2 O2 C17 116.68(13) . . ?
C15 O4 C18 112.42(14) . . ?

loop_
_geom_bond_atom_site_label_1
_geom_bond_atom_site_label_2
_geom_bond_distance
_geom_bond_site_symmetry_2
_geom_bond_publ_flag
C1 O1 1.365(2) . ?
C1 C6 1.392(2) . ?
C1 C2 1.410(2) . ?
C2 O2 1.368(2) . ?
C2 C3 1.392(2) . ?
C3 C4 1.394(2) . ?
C4 C5 1.389(2) . ?
C4 C22 1.511(2) . ?
C5 C6 1.397(2) . ?
C6 C7 1.514(2) . ?
C7 N1 1.480(2) . ?
C8 N1 1.472(2) 2_765 ?
C8 C9 1.530(2) . ?
C9 N2 1.474(2) . ?
C10 N2 1.484(2) . ?
C10 C11 1.514(2) . ?
C11 C12 1.394(2) . ?
C11 C16 1.404(2) . ?
C12 C13 1.393(2) . ?
C13 C14 1.393(3) . ?
C13 C23 1.507(2) . ?
C14 C15 1.383(2) . ?
C15 O4 1.392(2) . ?
C15 C16 1.396(2) . ?
C16 O3 1.3642(19) . ?
C17 O2 1.430(2) . ?
C18 O4 1.424(2) . ?
C19 N1 1.473(2) . ?
C19 C20 1.525(2) . ?
C20 C21 1.528(2) . ?
C21 N2 1.488(2) . ?
